data_1508226
loop_
_publ_author_name
'Mthiruaine, Cyprian M.'
'Friedrich, Holger B.'
'Changamu, Evans O.'
'Bala, Muhammad D.'

_publ_section_title
;
 Reactions of N-heterocyclic ligands with substitutionally labile
 organometallic complexes, [(eta5-C5R5)Fe(CO)2E]BF4
;
_journal_name_full
;
Inorganica Chimica Acta
;
_journal_page_first 83
_journal_page_last 94
_journal_paper_doi 10.1016/j.ica.2012.04.003
_journal_volume 390
_journal_year 2012
_chemical_formula_moiety
;
C11 H11 Fe N2 O2, B F4
;
_chemical_formula_sum 'C11 H11 B F4 Fe N2 O2'
_chemical_formula_weight 345.88
_space_group_IT_number 14
_symmetry_cell_setting monoclinic
_symmetry_space_group_name_Hall '-P 2ybc'
_symmetry_space_group_name_H-M 'P 1 21/c 1'
_atom_sites_solution_hydrogens geom
_atom_sites_solution_primary direct
_atom_sites_solution_secondary difmap
_cell_angle_alpha 90.00
_cell_angle_beta 95.3860(10)
_cell_angle_gamma 90.00
_cell_formula_units_Z 12
_cell_length_a 17.8135(6)
_cell_length_b 9.9651(4)
_cell_length_c 23.9093(10)
_cell_measurement_reflns_used 6605
_cell_measurement_temperature 173(2)
_cell_measurement_theta_max 27.41
_cell_measurement_theta_min 2.15
_cell_volume 4225.5(3)
_computing_cell_refinement 'Bruker SAINT'
_computing_data_collection 'Bruker APEX2'
_computing_data_reduction 'Bruker SAINT'
_computing_molecular_graphics 'Bruker SHELXTL'
_computing_publication_material 'Bruker SHELXTL'
_computing_structure_refinement 'SHELXL-97 (Sheldrick, 1997)'
_computing_structure_solution 'SHELXS-97 (Sheldrick, 2008)'
_diffrn_ambient_temperature 173(2)
_diffrn_measured_fraction_theta_full 1.000
_diffrn_measured_fraction_theta_max 1.000
_diffrn_measurement_device_type 'Bruker APEX-II CCD'
_diffrn_measurement_method '\f and \w scans'
_diffrn_radiation_monochromator graphite
_diffrn_radiation_source 'fine-focus sealed tube'
_diffrn_radiation_type MoK\a
_diffrn_radiation_wavelength 0.71073
_diffrn_reflns_av_R_equivalents 0.0355
_diffrn_reflns_av_sigmaI/netI 0.0447
_diffrn_reflns_limit_h_max 15
_diffrn_reflns_limit_h_min -23
_diffrn_reflns_limit_k_max 9
_diffrn_reflns_limit_k_min -13
_diffrn_reflns_limit_l_max 31
_diffrn_reflns_limit_l_min -31
_diffrn_reflns_number 28785
_diffrn_reflns_theta_full 28.00
_diffrn_reflns_theta_max 28.00
_diffrn_reflns_theta_min 1.15
_diffrn_standards_number 0
_exptl_absorpt_coefficient_mu 1.119
_exptl_absorpt_correction_T_max 0.8682
_exptl_absorpt_correction_T_min 0.6388
_exptl_absorpt_correction_type integration
_exptl_absorpt_process_details
;
Face indexed abosorption corrections carried out with SADABS
;
_exptl_crystal_colour yellow
_exptl_crystal_density_diffrn 1.631
_exptl_crystal_density_method 'not measured'
_exptl_crystal_description plate
_exptl_crystal_F_000 2088
_exptl_crystal_size_max 0.44
_exptl_crystal_size_mid 0.41
_exptl_crystal_size_min 0.13
_refine_diff_density_max 1.604
_refine_diff_density_min -0.943
_refine_diff_density_rms 0.098
_refine_ls_extinction_method none
_refine_ls_goodness_of_fit_ref 1.046
_refine_ls_hydrogen_treatment constr
_refine_ls_matrix_type full
_refine_ls_number_parameters 571
_refine_ls_number_reflns 10195
_refine_ls_number_restraints 0
_refine_ls_restrained_S_all 1.046
_refine_ls_R_factor_all 0.0787
_refine_ls_R_factor_gt 0.0535
_refine_ls_shift/su_max 0.004
_refine_ls_shift/su_mean 0.000
_refine_ls_structure_factor_coef Fsqd
_refine_ls_weighting_details 'calc w=1/[\s^2^(Fo^2^)+(0.0910P)^2^+3.4274P] where P=(Fo^2^+2Fc^2^)/3'
_refine_ls_weighting_scheme calc
_refine_ls_wR_factor_gt 0.1456
_refine_ls_wR_factor_ref 0.1663
_reflns_number_gt 7312
_reflns_number_total 10195
_reflns_threshold_expression >2sigma(I)
_cod_data_source_file ICA-2012-390-83-94-3.cif
_cod_data_source_block New_Global_Publ_Block-III
_cod_original_sg_symbol_H-M 'P 21/c'
_cod_database_code 1508226

loop_
_symmetry_equiv_pos_as_xyz
'x, y, z'
'-x, y+1/2, -z+1/2'
'-x, -y, -z'
'x, -y-1/2, z-1/2'

loop_
_atom_site_label
_atom_site_type_symbol
_atom_site_fract_x
_atom_site_fract_y
_atom_site_fract_z
_atom_site_U_iso_or_equiv
_atom_site_adp_type
_atom_site_occupancy
_atom_site_symmetry_multiplicity
_atom_site_calc_flag
_atom_site_refinement_flags
C1 C 0.2024(3) -0.1682(4) 0.4723(3) 0.0741(19) Uani 1 1 d .
H1 H 0.2425 -0.2170 0.4918 0.089 Uiso 1 1 calc R
C2 C 0.1976(3) -0.1324(5) 0.4167(2) 0.0584(13) Uani 1 1 d .
H2 H 0.2341 -0.1512 0.3913 0.070 Uiso 1 1 calc R
C3 C 0.1308(3) -0.0645(5) 0.4042(2) 0.0621(14) Uani 1 1 d .
H3 H 0.1130 -0.0282 0.3686 0.075 Uiso 1 1 calc R
C4 C 0.0948(3) -0.0590(6) 0.4522(3) 0.0743(18) Uani 1 1 d .
H4 H 0.0471 -0.0188 0.4557 0.089 Uiso 1 1 calc R
C5 C 0.1393(4) -0.1215(6) 0.4949(2) 0.085(2) Uani 1 1 d .
H5 H 0.1284 -0.1305 0.5328 0.102 Uiso 1 1 calc R
C6 C 0.2305(2) 0.1541(4) 0.41541(15) 0.0348(8) Uani 1 1 d .
C7 C 0.1519(2) 0.1716(4) 0.50111(16) 0.0373(8) Uani 1 1 d .
C8 C 0.3623(2) 0.0091(4) 0.50466(16) 0.0398(8) Uani 1 1 d .
H8 H 0.3746 -0.0324 0.4709 0.048 Uiso 1 1 calc R
C9 C 0.4116(2) 0.0370(4) 0.54993(16) 0.0406(9) Uani 1 1 d .
H9 H 0.4642 0.0189 0.5538 0.049 Uiso 1 1 calc R
C10 C 0.2989(2) 0.1027(4) 0.56708(15) 0.0337(7) Uani 1 1 d .
H10 H 0.2588 0.1393 0.5858 0.040 Uiso 1 1 calc R
C11 C 0.3999(2) 0.1482(5) 0.64406(17) 0.0493(10) Uani 1 1 d .
H11A H 0.3726 0.2302 0.6522 0.074 Uiso 1 1 calc R
H11B H 0.4538 0.1684 0.6439 0.074 Uiso 1 1 calc R
H11C H 0.3930 0.0807 0.6729 0.074 Uiso 1 1 calc R
N1 N 0.29109(15) 0.0512(3) 0.51574(12) 0.0282(6) Uani 1 1 d .
N2 N 0.37077(17) 0.0963(3) 0.58905(12) 0.0327(6) Uani 1 1 d .
O1 O 0.24871(17) 0.2254(3) 0.38213(12) 0.0516(7) Uani 1 1 d .
O2 O 0.12017(16) 0.2537(3) 0.52198(14) 0.0576(8) Uani 1 1 d .
Fe1 Fe 0.19697(3) 0.04086(5) 0.465411(19) 0.02752(13) Uani 1 1 d .
C12 C 0.4069(3) 0.4403(6) 0.42397(17) 0.0553(12) Uani 1 1 d .
H12 H 0.3534 0.4460 0.4197 0.066 Uiso 1 1 calc R
C13 C 0.4571(3) 0.5483(5) 0.42003(16) 0.0491(10) Uani 1 1 d .
H13 H 0.4435 0.6390 0.4122 0.059 Uiso 1 1 calc R
C14 C 0.5308(2) 0.4978(4) 0.42985(15) 0.0407(8) Uani 1 1 d .
H14 H 0.5760 0.5487 0.4300 0.049 Uiso 1 1 calc R
C15 C 0.5261(3) 0.3590(5) 0.43935(16) 0.0487(10) Uani 1 1 d .
H15 H 0.5675 0.2996 0.4471 0.058 Uiso 1 1 calc R
C16 C 0.4489(3) 0.3232(5) 0.43529(17) 0.0577(12) Uani 1 1 d .
H16 H 0.4292 0.2356 0.4395 0.069 Uiso 1 1 calc R
C17 C 0.5231(2) 0.5137(4) 0.31359(15) 0.0362(8) Uani 1 1 d .
C18 C 0.5225(2) 0.2594(4) 0.33348(17) 0.0407(8) Uani 1 1 d .
C19 C 0.3407(2) 0.4967(4) 0.28629(18) 0.0444(9) Uani 1 1 d .
H19 H 0.3510 0.5891 0.2931 0.053 Uiso 1 1 calc R
C20 C 0.2801(2) 0.4467(4) 0.25487(19) 0.0466(10) Uani 1 1 d .
H20 H 0.2404 0.4968 0.2354 0.056 Uiso 1 1 calc R
C21 C 0.35043(19) 0.2809(3) 0.28831(14) 0.0296(7) Uani 1 1 d .
H21 H 0.3682 0.1926 0.2965 0.035 Uiso 1 1 calc R
C22 C 0.2351(2) 0.2117(5) 0.22804(19) 0.0529(11) Uani 1 1 d .
H22A H 0.2523 0.1891 0.1914 0.079 Uiso 1 1 calc R
H22B H 0.1843 0.2499 0.2227 0.079 Uiso 1 1 calc R
H22C H 0.2344 0.1305 0.2511 0.079 Uiso 1 1 calc R
N3 N 0.38509(15) 0.3913(3) 0.30685(12) 0.0290(6) Uani 1 1 d .
N4 N 0.28688(16) 0.3102(3) 0.25648(12) 0.0352(7) Uani 1 1 d .
O3 O 0.55443(19) 0.5825(3) 0.28627(13) 0.0567(8) Uani 1 1 d .
O4 O 0.55559(18) 0.1697(3) 0.31943(15) 0.0611(9) Uani 1 1 d .
Fe2 Fe 0.47762(3) 0.40446(5) 0.35913(2) 0.02940(13) Uani 1 1 d .
C23 C -0.0166(2) 1.1531(4) 0.16659(18) 0.0461(10) Uani 1 1 d .
H23 H 0.0232 1.1940 0.1897 0.055 Uiso 1 1 calc R
C24 C -0.0788(3) 1.0878(4) 0.18561(18) 0.0496(11) Uani 1 1 d .
H24 H -0.0883 1.0753 0.2237 0.059 Uiso 1 1 calc R
C25 C -0.1252(2) 1.0437(4) 0.1377(2) 0.0482(10) Uani 1 1 d .
H25 H -0.1716 0.9967 0.1379 0.058 Uiso 1 1 calc R
C26 C -0.0903(2) 1.0819(4) 0.08985(16) 0.0427(9) Uani 1 1 d .
H26 H -0.1092 1.0657 0.0520 0.051 Uiso 1 1 calc R
C27 C -0.0227(2) 1.1483(4) 0.10756(18) 0.0435(9) Uani 1 1 d .
H27 H 0.0126 1.1835 0.0840 0.052 Uiso 1 1 calc R
C28 C -0.0563(2) 0.8022(4) 0.16803(17) 0.0400(8) Uani 1 1 d .
C29 C 0.0065(2) 0.8749(4) 0.07641(15) 0.0356(8) Uani 1 1 d .
C30 C 0.0952(2) 0.9016(4) 0.23716(14) 0.0337(7) Uani 1 1 d .
H30 H 0.0599 0.9095 0.2644 0.040 Uiso 1 1 calc R
C31 C 0.1689(2) 0.8689(4) 0.24765(15) 0.0381(8) Uani 1 1 d .
H31 H 0.1947 0.8489 0.2833 0.046 Uiso 1 1 calc R
C32 C 0.14427(19) 0.9020(4) 0.15737(14) 0.0311(7) Uani 1 1 d .
H32 H 0.1504 0.9095 0.1184 0.037 Uiso 1 1 calc R
C33 C 0.2765(2) 0.8327(5) 0.18671(18) 0.0465(10) Uani 1 1 d .
H33A H 0.2790 0.7357 0.1804 0.070 Uiso 1 1 calc R
H33B H 0.3113 0.8571 0.2193 0.070 Uiso 1 1 calc R
H33C H 0.2907 0.8803 0.1534 0.070 Uiso 1 1 calc R
N5 N 0.07997(16) 0.9215(3) 0.18012(11) 0.0271(6) Uani 1 1 d .
N6 N 0.19940(16) 0.8701(3) 0.19724(12) 0.0323(6) Uani 1 1 d .
O5 O -0.08130(18) 0.7092(3) 0.18653(15) 0.0603(9) Uani 1 1 d .
O6 O 0.02189(16) 0.8320(4) 0.03510(12) 0.0570(8) Uani 1 1 d .
Fe3 Fe -0.02041(3) 0.95193(5) 0.139087(18) 0.02508(13) Uani 1 1 d .
F1 F 0.2615(2) 1.0904(4) -0.01184(16) 0.0935(12) Uani 1 1 d .
F2 F 0.18487(14) 0.9635(3) 0.03544(10) 0.0539(6) Uani 1 1 d .
F3 F 0.27881(19) 1.0832(3) 0.08279(15) 0.0821(10) Uani 1 1 d .
F4 F 0.30586(17) 0.9013(3) 0.03167(18) 0.0924(13) Uani 1 1 d .
B1 B 0.2575(3) 1.0110(5) 0.0341(2) 0.0501(12) Uani 1 1 d .
F5 F 0.57813(15) 0.3335(3) 0.19927(12) 0.0673(8) Uani 1 1 d .
F6 F 0.6341(4) 0.3116(5) 0.1216(3) 0.191(3) Uani 1 1 d .
F7 F 0.67857(17) 0.4637(3) 0.18249(14) 0.0739(9) Uani 1 1 d .
F8 F 0.0534(2) 0.5776(5) 0.1117(2) 0.1197(16) Uani 1 1 d .
B3 B 0.0967(3) 0.5049(5) 0.15008(19) 0.0390(9) Uani 1 1 d .
F9 F 0.1329(4) 0.4084(5) 0.1246(2) 0.161(2) Uani 1 1 d .
F10 F 0.57077(19) 0.4946(5) 0.13261(19) 0.1197(17) Uani 1 1 d .
F11 F 0.0577(3) 0.4421(4) 0.18758(18) 0.1283(19) Uani 1 1 d .
F12 F 0.1460(3) 0.5872(4) 0.1760(2) 0.153(2) Uani 1 1 d .
B5 B 0.6164(2) 0.3977(5) 0.15951(19) 0.0400(10) Uani 1 1 d .

loop_
_atom_site_aniso_label
_atom_site_aniso_U_11
_atom_site_aniso_U_22
_atom_site_aniso_U_33
_atom_site_aniso_U_23
_atom_site_aniso_U_13
_atom_site_aniso_U_12
C1 0.070(3) 0.028(2) 0.113(5) 0.013(3) -0.050(3) -0.016(2)
C2 0.055(3) 0.044(2) 0.079(3) -0.025(2) 0.023(2) -0.019(2)
C3 0.082(4) 0.043(2) 0.054(3) 0.002(2) -0.030(3) -0.018(2)
C4 0.027(2) 0.070(3) 0.126(5) -0.041(4) 0.008(3) -0.020(2)
C5 0.122(6) 0.082(4) 0.055(3) -0.008(3) 0.024(3) -0.074(4)
C6 0.0307(18) 0.041(2) 0.0328(17) 0.0001(15) 0.0028(14) -0.0032(15)
C7 0.0266(18) 0.045(2) 0.0397(19) 0.0027(16) 0.0002(14) 0.0035(16)
C8 0.0314(19) 0.051(2) 0.0367(19) -0.0081(17) 0.0041(15) 0.0035(17)
C9 0.0277(18) 0.053(2) 0.040(2) -0.0049(17) 0.0001(15) 0.0077(16)
C10 0.0293(18) 0.0378(19) 0.0339(17) -0.0052(15) 0.0022(14) 0.0033(15)
C11 0.046(2) 0.057(3) 0.041(2) -0.0173(19) -0.0115(18) 0.007(2)
N1 0.0254(14) 0.0296(14) 0.0295(13) 0.0001(11) 0.0023(11) 0.0004(11)
N2 0.0326(16) 0.0311(15) 0.0331(15) -0.0025(12) -0.0042(12) 0.0022(12)
O1 0.0591(19) 0.0541(18) 0.0435(16) 0.0124(14) 0.0144(14) -0.0076(15)
O2 0.0423(17) 0.067(2) 0.064(2) -0.0060(16) 0.0089(14) 0.0180(15)
Fe1 0.0237(2) 0.0314(3) 0.0273(2) 0.00238(19) 0.00160(18) -0.00287(19)
C12 0.039(2) 0.095(4) 0.034(2) -0.006(2) 0.0108(17) -0.005(2)
C13 0.059(3) 0.055(3) 0.0327(19) -0.0099(18) 0.0046(18) 0.011(2)
C14 0.043(2) 0.047(2) 0.0317(18) -0.0023(16) 0.0011(15) -0.0035(18)
C15 0.055(3) 0.056(3) 0.0339(19) 0.0073(18) -0.0046(17) -0.002(2)
C16 0.063(3) 0.074(3) 0.036(2) 0.009(2) 0.008(2) -0.023(3)
C17 0.039(2) 0.0361(19) 0.0339(18) -0.0050(15) 0.0054(15) -0.0061(16)
C18 0.0323(19) 0.040(2) 0.049(2) 0.0019(17) 0.0014(16) -0.0015(16)
C19 0.045(2) 0.0297(18) 0.057(2) 0.0028(17) -0.0050(19) 0.0042(17)
C20 0.037(2) 0.047(2) 0.053(2) 0.0045(19) -0.0080(18) 0.0063(18)
C21 0.0314(17) 0.0271(16) 0.0312(16) -0.0004(13) 0.0081(13) -0.0013(13)
C22 0.042(2) 0.064(3) 0.052(2) -0.002(2) -0.0009(19) -0.021(2)
N3 0.0270(14) 0.0283(14) 0.0318(14) 0.0028(11) 0.0026(11) 0.0010(11)
N4 0.0278(15) 0.0418(17) 0.0357(15) 0.0020(13) 0.0022(12) -0.0061(13)
O3 0.070(2) 0.0523(18) 0.0505(17) 0.0000(14) 0.0212(16) -0.0234(16)
O4 0.0536(19) 0.0482(18) 0.082(2) -0.0023(17) 0.0099(17) 0.0161(15)
Fe2 0.0284(3) 0.0306(3) 0.0294(2) 0.00149(19) 0.00366(19) -0.00191(19)
C23 0.056(3) 0.0262(18) 0.054(2) -0.0089(17) -0.0076(19) 0.0097(17)
C24 0.070(3) 0.043(2) 0.039(2) 0.0022(17) 0.024(2) 0.023(2)
C25 0.031(2) 0.042(2) 0.073(3) 0.007(2) 0.0146(19) 0.0111(17)
C26 0.049(2) 0.042(2) 0.0355(19) 0.0047(16) -0.0055(16) 0.0195(18)
C27 0.046(2) 0.036(2) 0.051(2) 0.0136(17) 0.0147(18) 0.0053(17)
C28 0.0327(19) 0.040(2) 0.046(2) 0.0033(17) -0.0026(16) -0.0012(16)
C29 0.0300(18) 0.044(2) 0.0317(17) -0.0053(15) -0.0037(14) 0.0066(15)
C30 0.0357(19) 0.0408(19) 0.0247(16) 0.0017(14) 0.0039(13) -0.0038(15)
C31 0.0337(19) 0.051(2) 0.0275(16) 0.0042(15) -0.0075(14) -0.0081(16)
C32 0.0285(17) 0.0384(18) 0.0263(15) -0.0002(14) 0.0022(13) -0.0019(14)
C33 0.0289(19) 0.059(3) 0.050(2) 0.003(2) -0.0028(17) 0.0045(18)
N5 0.0292(14) 0.0288(14) 0.0231(13) 0.0013(11) 0.0023(11) -0.0019(11)
N6 0.0244(14) 0.0388(16) 0.0327(14) 0.0012(12) -0.0025(11) -0.0019(12)
O5 0.0557(19) 0.0456(17) 0.078(2) 0.0186(16) -0.0013(16) -0.0180(15)
O6 0.0463(17) 0.084(2) 0.0394(15) -0.0258(16) -0.0017(13) 0.0177(16)
Fe3 0.0252(2) 0.0258(2) 0.0242(2) 0.00006(17) 0.00251(17) 0.00215(18)
F1 0.089(2) 0.097(2) 0.105(3) 0.041(2) 0.060(2) 0.0139(19)
F2 0.0463(14) 0.0731(18) 0.0427(13) 0.0038(12) 0.0058(10) -0.0149(12)
F3 0.088(2) 0.0575(17) 0.095(2) -0.0202(17) -0.0197(19) -0.0141(16)
F4 0.0554(18) 0.0488(17) 0.166(4) -0.0237(19) -0.027(2) 0.0090(13)
B1 0.040(3) 0.044(3) 0.066(3) 0.001(2) 0.003(2) -0.003(2)
F5 0.0538(16) 0.091(2) 0.0569(16) 0.0263(15) 0.0042(12) -0.0097(15)
F6 0.264(6) 0.104(3) 0.236(6) -0.110(4) 0.187(5) -0.113(4)
F7 0.0618(18) 0.071(2) 0.084(2) 0.0026(16) -0.0191(16) -0.0235(15)
F8 0.083(3) 0.141(4) 0.126(4) 0.051(3) -0.031(2) 0.007(2)
B3 0.037(2) 0.042(2) 0.037(2) 0.0000(18) 0.0012(17) 0.0002(19)
F9 0.248(6) 0.119(4) 0.134(4) -0.008(3) 0.121(4) 0.057(4)
F10 0.0538(19) 0.161(4) 0.137(4) 0.089(3) -0.028(2) -0.012(2)
F11 0.205(5) 0.094(3) 0.101(3) -0.007(2) 0.092(3) -0.051(3)
F12 0.140(4) 0.086(3) 0.211(5) 0.060(3) -0.108(4) -0.067(3)
B5 0.032(2) 0.044(2) 0.044(2) -0.0012(19) 0.0039(18) -0.0052(18)

loop_
_atom_type_symbol
_atom_type_description
_atom_type_scat_dispersion_real
_atom_type_scat_dispersion_imag
_atom_type_scat_source
C C 0.0033 0.0016 'International Tables Vol C Tables 4.2.6.8 and 6.1.1.4'
H H 0.0000 0.0000 'International Tables Vol C Tables 4.2.6.8 and 6.1.1.4'
N N 0.0061 0.0033 'International Tables Vol C Tables 4.2.6.8 and 6.1.1.4'
O O 0.0106 0.0060 'International Tables Vol C Tables 4.2.6.8 and 6.1.1.4'
Fe Fe 0.3463 0.8444 'International Tables Vol C Tables 4.2.6.8 and 6.1.1.4'
F F 0.0171 0.0103 'International Tables Vol C Tables 4.2.6.8 and 6.1.1.4'
B B 0.0013 0.0007 'International Tables Vol C Tables 4.2.6.8 and 6.1.1.4'

loop_
_geom_angle_atom_site_label_1
_geom_angle_atom_site_label_2
_geom_angle_atom_site_label_3
_geom_angle
C2 C1 C5 108.3(5)
C2 C1 Fe1 70.5(3)
C5 C1 Fe1 70.1(3)
C2 C1 H1 125.8
C5 C1 H1 125.8
Fe1 C1 H1 125.1
C1 C2 C3 108.3(5)
C1 C2 Fe1 71.2(3)
C3 C2 Fe1 70.4(3)
C1 C2 H2 125.9
C3 C2 H2 125.9
Fe1 C2 H2 124.2
C4 C3 C2 107.5(5)
C4 C3 Fe1 70.6(3)
C2 C3 Fe1 70.9(3)
C4 C3 H3 126.3
C2 C3 H3 126.3
Fe1 C3 H3 123.9
C3 C4 C5 108.6(5)
C3 C4 Fe1 70.9(3)
C5 C4 Fe1 70.6(3)
C3 C4 H4 125.7
C5 C4 H4 125.7
Fe1 C4 H4 124.4
C1 C5 C4 107.3(5)
C1 C5 Fe1 71.4(3)
C4 C5 Fe1 70.5(3)
C1 C5 H5 126.3
C4 C5 H5 126.3
Fe1 C5 H5 123.4
O1 C6 Fe1 176.8(3)
O2 C7 Fe1 176.6(3)
C9 C8 N1 108.8(3)
C9 C8 H8 125.6
N1 C8 H8 125.6
C8 C9 N2 106.6(3)
C8 C9 H9 126.7
N2 C9 H9 126.7
N1 C10 N2 111.0(3)
N1 C10 H10 124.5
N2 C10 H10 124.5
N2 C11 H11A 109.5
N2 C11 H11B 109.5
H11A C11 H11B 109.5
N2 C11 H11C 109.5
H11A C11 H11C 109.5
H11B C11 H11C 109.5
C10 N1 C8 106.0(3)
C10 N1 Fe1 126.5(2)
C8 N1 Fe1 127.5(2)
C10 N2 C9 107.6(3)
C10 N2 C11 125.6(3)
C9 N2 C11 126.8(3)
C6 Fe1 C7 93.00(17)
C6 Fe1 N1 93.27(14)
C7 Fe1 N1 93.73(14)
C6 Fe1 C4 123.0(2)
C7 Fe1 C4 89.69(19)
N1 Fe1 C4 143.3(2)
C6 Fe1 C5 157.9(2)
C7 Fe1 C5 98.5(2)
N1 Fe1 C5 104.7(2)
C4 Fe1 C5 38.9(3)
C6 Fe1 C3 92.90(18)
C7 Fe1 C3 117.0(2)
N1 Fe1 C3 148.22(18)
C4 Fe1 C3 38.6(2)
C5 Fe1 C3 65.1(2)
C6 Fe1 C2 97.48(18)
C7 Fe1 C2 153.73(18)
N1 Fe1 C2 109.57(17)
C4 Fe1 C2 64.4(2)
C5 Fe1 C2 64.7(2)
C3 Fe1 C2 38.7(2)
C6 Fe1 C1 131.7(2)
C7 Fe1 C1 135.0(2)
N1 Fe1 C1 88.49(15)
C4 Fe1 C1 64.4(2)
C5 Fe1 C1 38.5(3)
C3 Fe1 C1 64.56(19)
C2 Fe1 C1 38.3(2)
C16 C12 C13 108.6(4)
C16 C12 Fe2 69.9(2)
C13 C12 Fe2 69.8(2)
C16 C12 H12 125.7
C13 C12 H12 125.7
Fe2 C12 H12 126.2
C14 C13 C12 107.8(4)
C14 C13 Fe2 69.6(2)
C12 C13 Fe2 71.2(2)
C14 C13 H13 126.1
C12 C13 H13 126.1
Fe2 C13 H13 124.7
C13 C14 C15 108.0(4)
C13 C14 Fe2 71.1(2)
C15 C14 Fe2 70.2(2)
C13 C14 H14 126.0
C15 C14 H14 126.0
Fe2 C14 H14 124.3
C14 C15 C16 108.0(4)
C14 C15 Fe2 70.3(2)
C16 C15 Fe2 71.0(2)
C14 C15 H15 126.0
C16 C15 H15 126.0
Fe2 C15 H15 124.4
C12 C16 C15 107.6(4)
C12 C16 Fe2 71.3(2)
C15 C16 Fe2 69.4(2)
C12 C16 H16 126.2
C15 C16 H16 126.2
Fe2 C16 H16 124.7
O3 C17 Fe2 177.2(4)
O4 C18 Fe2 175.2(4)
C20 C19 N3 108.6(4)
C20 C19 H19 125.7
N3 C19 H19 125.7
C19 C20 N4 106.7(3)
C19 C20 H20 126.7
N4 C20 H20 126.7
N3 C21 N4 110.7(3)
N3 C21 H21 124.6
N4 C21 H21 124.6
N4 C22 H22A 109.5
N4 C22 H22B 109.5
H22A C22 H22B 109.5
N4 C22 H22C 109.5
H22A C22 H22C 109.5
H22B C22 H22C 109.5
C21 N3 C19 106.3(3)
C21 N3 Fe2 127.2(2)
C19 N3 Fe2 126.3(3)
C21 N4 C20 107.6(3)
C21 N4 C22 125.4(3)
C20 N4 C22 127.0(3)
C17 Fe2 C18 92.31(18)
C17 Fe2 N3 93.09(14)
C18 Fe2 N3 95.92(15)
C17 Fe2 C15 121.48(17)
C18 Fe2 C15 88.82(18)
N3 Fe2 C15 144.95(15)
C17 Fe2 C14 91.40(16)
C18 Fe2 C14 117.13(17)
N3 Fe2 C14 146.43(14)
C15 Fe2 C14 39.54(17)
C17 Fe2 C13 97.20(18)
C18 Fe2 C13 154.47(18)
N3 Fe2 C13 107.12(15)
C15 Fe2 C13 66.01(18)
C14 Fe2 C13 39.32(16)
C17 Fe2 C16 157.63(18)
C18 Fe2 C16 98.0(2)
N3 Fe2 C16 105.45(15)
C15 Fe2 C16 39.59(17)
C14 Fe2 C16 66.23(17)
C13 Fe2 C16 65.75(19)
C17 Fe2 C12 132.70(19)
C18 Fe2 C12 134.7(2)
N3 Fe2 C12 87.48(15)
C15 Fe2 C12 65.52(18)
C14 Fe2 C12 65.57(17)
C13 Fe2 C12 38.99(18)
C16 Fe2 C12 38.76(19)
C24 C23 C27 108.8(4)
C24 C23 Fe3 69.9(2)
C27 C23 Fe3 70.0(2)
C24 C23 H23 125.6
C27 C23 H23 125.6
Fe3 C23 H23 126.1
C23 C24 C25 107.5(4)
C23 C24 Fe3 71.3(2)
C25 C24 Fe3 69.6(2)
C23 C24 H24 126.2
C25 C24 H24 126.2
Fe3 C24 H24 124.6
C26 C25 C24 107.7(4)
C26 C25 Fe3 70.5(2)
C24 C25 Fe3 70.7(2)
C26 C25 H25 126.1
C24 C25 H25 126.1
Fe3 C25 H25 124.3
C27 C26 C25 108.4(4)
C27 C26 Fe3 70.9(2)
C25 C26 Fe3 70.0(2)
C27 C26 H26 125.8
C25 C26 H26 125.8
Fe3 C26 H26 124.9
C26 C27 C23 107.5(4)
C26 C27 Fe3 69.9(2)
C23 C27 Fe3 70.9(2)
C26 C27 H27 126.2
C23 C27 H27 126.2
Fe3 C27 H27 124.6
O5 C28 Fe3 177.7(4)
O6 C29 Fe3 176.2(4)
C31 C30 N5 108.3(3)
C31 C30 H30 125.8
N5 C30 H30 125.8
C30 C31 N6 107.0(3)
C30 C31 H31 126.5
N6 C31 H31 126.5
N5 C32 N6 110.2(3)
N5 C32 H32 124.9
N6 C32 H32 124.9
N6 C33 H33A 109.5
N6 C33 H33B 109.5
H33A C33 H33B 109.5
N6 C33 H33C 109.5
H33A C33 H33C 109.5
H33B C33 H33C 109.5
C32 N5 C30 106.7(3)
C32 N5 Fe3 126.4(2)
C30 N5 Fe3 126.6(2)
C32 N6 C31 107.7(3)
C32 N6 C33 125.0(3)
C31 N6 C33 127.2(3)
C28 Fe3 C29 95.72(18)
C28 Fe3 N5 91.11(14)
C29 Fe3 N5 92.79(14)
C28 Fe3 C25 91.18(17)
C29 Fe3 C25 119.14(18)
N5 Fe3 C25 147.56(16)
C28 Fe3 C26 121.45(17)
C29 Fe3 C26 89.22(16)
N5 Fe3 C26 147.02(15)
C25 Fe3 C26 39.49(17)
C28 Fe3 C24 96.95(18)
C29 Fe3 C24 155.46(17)
N5 Fe3 C24 107.86(16)
C25 Fe3 C24 39.80(18)
C26 Fe3 C24 66.24(16)
C28 Fe3 C27 157.37(17)
C29 Fe3 C27 95.56(17)
N5 Fe3 C27 107.86(14)
C25 Fe3 C27 66.19(16)
C26 Fe3 C27 39.27(16)
C24 Fe3 C27 65.98(16)
C28 Fe3 C23 132.45(18)
C29 Fe3 C23 131.75(18)
N5 Fe3 C23 89.42(14)
C25 Fe3 C23 65.72(17)
C26 Fe3 C23 65.47(16)
C24 Fe3 C23 38.86(18)
C27 Fe3 C23 39.07(16)
F1 B1 F2 109.7(4)
F1 B1 F3 110.1(4)
F2 B1 F3 109.8(4)
F1 B1 F4 110.1(4)
F2 B1 F4 108.4(4)
F3 B1 F4 108.6(4)
F12 B3 F9 109.5(5)
F12 B3 F11 110.0(5)
F9 B3 F11 105.8(5)
F12 B3 F8 107.4(4)
F9 B3 F8 110.2(5)
F11 B3 F8 113.9(5)
F6 B5 F7 111.0(4)
F6 B5 F5 109.9(4)
F7 B5 F5 112.5(4)
F6 B5 F10 107.8(5)
F7 B5 F10 105.8(4)
F5 B5 F10 109.7(4)

loop_
_geom_bond_atom_site_label_1
_geom_bond_atom_site_label_2
_geom_bond_distance
C1 C2 1.370(8)
C1 C5 1.373(9)
C1 Fe1 2.091(4)
C1 H1 0.9500
C2 C3 1.377(7)
C2 Fe1 2.083(4)
C2 H2 0.9500
C3 C4 1.370(8)
C3 Fe1 2.076(4)
C3 H3 0.9500
C4 C5 1.380(9)
C4 Fe1 2.072(4)
C4 H4 0.9500
C5 Fe1 2.074(5)
C5 H5 0.9500
C6 O1 1.136(4)
C6 Fe1 1.787(4)
C7 O2 1.136(5)
C7 Fe1 1.789(4)
C8 C9 1.357(5)
C8 N1 1.385(5)
C8 H8 0.9500
C9 N2 1.372(5)
C9 H9 0.9500
C10 N1 1.326(4)
C10 N2 1.339(4)
C10 H10 0.9500
C11 N2 1.462(5)
C11 H11A 0.9800
C11 H11B 0.9800
C11 H11C 0.9800
N1 Fe1 1.973(3)
C12 C16 1.399(7)
C12 C13 1.407(7)
C12 Fe2 2.118(4)
C12 H12 0.9500
C13 C14 1.406(6)
C13 Fe2 2.099(4)
C13 H13 0.9500
C14 C15 1.406(6)
C14 Fe2 2.079(4)
C14 H14 0.9500
C15 C16 1.415(6)
C15 Fe2 2.078(4)
C15 H15 0.9500
C16 Fe2 2.099(4)
C16 H16 0.9500
C17 O3 1.129(5)
C17 Fe2 1.787(4)
C18 O4 1.139(5)
C18 Fe2 1.788(4)
C19 C20 1.352(6)
C19 N3 1.376(5)
C19 H19 0.9500
C20 N4 1.365(5)
C20 H20 0.9500
C21 N3 1.318(4)
C21 N4 1.336(4)
C21 H21 0.9500
C22 N4 1.469(5)
C22 H22A 0.9800
C22 H22B 0.9800
C22 H22C 0.9800
N3 Fe2 1.977(3)
C23 C24 1.397(6)
C23 C27 1.406(6)
C23 Fe3 2.108(4)
C23 H23 0.9500
C24 C25 1.418(6)
C24 Fe3 2.091(4)
C24 H24 0.9500
C25 C26 1.405(6)
C25 Fe3 2.076(4)
C25 H25 0.9500
C26 C27 1.404(6)
C26 Fe3 2.083(3)
C26 H26 0.9500
C27 Fe3 2.096(4)
C27 H27 0.9500
C28 O5 1.136(5)
C28 Fe3 1.788(4)
C29 O6 1.133(4)
C29 Fe3 1.789(4)
C30 C31 1.354(5)
C30 N5 1.380(4)
C30 H30 0.9500
C31 N6 1.367(5)
C31 H31 0.9500
C32 N5 1.328(4)
C32 N6 1.341(4)
C32 H32 0.9500
C33 N6 1.467(5)
C33 H33A 0.9800
C33 H33B 0.9800
C33 H33C 0.9800
N5 Fe3 1.980(3)
F1 B1 1.360(6)
F2 B1 1.382(5)
F3 B1 1.391(6)
F4 B1 1.395(6)
F5 B5 1.379(5)
F6 B5 1.308(6)
F7 B5 1.359(5)
F8 B3 1.352(6)
B3 F12 1.314(6)
B3 F9 1.335(6)
B3 F11 1.340(6)
F10 B5 1.381(6)

loop_
_geom_torsion_atom_site_label_1
_geom_torsion_atom_site_label_2
_geom_torsion_atom_site_label_3
_geom_torsion_atom_site_label_4
_geom_torsion
C5 C1 C2 C3 -0.8(5)
Fe1 C1 C2 C3 -60.9(3)
C5 C1 C2 Fe1 60.2(3)
C1 C2 C3 C4 0.0(5)
Fe1 C2 C3 C4 -61.5(3)
C1 C2 C3 Fe1 61.4(3)
C2 C3 C4 C5 0.8(5)
Fe1 C3 C4 C5 -60.9(3)
C2 C3 C4 Fe1 61.7(3)
C2 C1 C5 C4 1.3(5)
Fe1 C1 C5 C4 61.7(3)
C2 C1 C5 Fe1 -60.4(3)
C3 C4 C5 C1 -1.3(6)
Fe1 C4 C5 C1 -62.3(3)
C3 C4 C5 Fe1 61.0(3)
N1 C8 C9 N2 0.0(5)
N2 C10 N1 C8 0.3(4)
N2 C10 N1 Fe1 -178.6(2)
C9 C8 N1 C10 -0.2(4)
C9 C8 N1 Fe1 178.7(3)
N1 C10 N2 C9 -0.3(4)
N1 C10 N2 C11 177.7(4)
C8 C9 N2 C10 0.1(4)
C8 C9 N2 C11 -177.8(4)
C10 N1 Fe1 C6 114.1(3)
C8 N1 Fe1 C6 -64.5(3)
C10 N1 Fe1 C7 20.9(3)
C8 N1 Fe1 C7 -157.7(3)
C10 N1 Fe1 C4 -73.6(4)
C8 N1 Fe1 C4 107.8(4)
C10 N1 Fe1 C5 -78.9(4)
C8 N1 Fe1 C5 102.5(4)
C10 N1 Fe1 C3 -145.0(4)
C8 N1 Fe1 C3 36.3(5)
C10 N1 Fe1 C2 -146.7(3)
C8 N1 Fe1 C2 34.6(4)
C10 N1 Fe1 C1 -114.1(4)
C8 N1 Fe1 C1 67.2(4)
C3 C4 Fe1 C6 44.0(4)
C5 C4 Fe1 C6 162.6(4)
C3 C4 Fe1 C7 137.4(3)
C5 C4 Fe1 C7 -104.0(4)
C3 C4 Fe1 N1 -126.8(4)
C5 C4 Fe1 N1 -8.1(5)
C3 C4 Fe1 C5 -118.6(5)
C5 C4 Fe1 C3 118.6(5)
C3 C4 Fe1 C2 -38.0(3)
C5 C4 Fe1 C2 80.7(4)
C3 C4 Fe1 C1 -80.7(4)
C5 C4 Fe1 C1 38.0(4)
C1 C5 Fe1 C6 75.2(9)
C4 C5 Fe1 C6 -41.7(9)
C1 C5 Fe1 C7 -164.2(3)
C4 C5 Fe1 C7 78.8(4)
C1 C5 Fe1 N1 -68.1(3)
C4 C5 Fe1 N1 175.0(3)
C1 C5 Fe1 C4 116.9(5)
C1 C5 Fe1 C3 79.8(4)
C4 C5 Fe1 C3 -37.1(3)
C1 C5 Fe1 C2 36.9(3)
C4 C5 Fe1 C2 -80.0(4)
C4 C5 Fe1 C1 -116.9(5)
C4 C3 Fe1 C6 -144.3(4)
C2 C3 Fe1 C6 98.3(3)
C4 C3 Fe1 C7 -49.5(4)
C2 C3 Fe1 C7 -166.8(3)
C4 C3 Fe1 N1 114.7(4)
C2 C3 Fe1 N1 -2.6(5)
C2 C3 Fe1 C4 -117.3(5)
C4 C3 Fe1 C5 37.4(4)
C2 C3 Fe1 C5 -79.9(4)
C4 C3 Fe1 C2 117.3(5)
C4 C3 Fe1 C1 80.1(4)
C2 C3 Fe1 C1 -37.2(3)
C1 C2 Fe1 C6 156.5(3)
C3 C2 Fe1 C6 -85.3(3)
C1 C2 Fe1 C7 -90.8(6)
C3 C2 Fe1 C7 27.4(6)
C1 C2 Fe1 N1 60.3(3)
C3 C2 Fe1 N1 178.5(3)
C1 C2 Fe1 C4 -80.3(4)
C3 C2 Fe1 C4 37.9(3)
C1 C2 Fe1 C5 -37.1(3)
C3 C2 Fe1 C5 81.1(4)
C1 C2 Fe1 C3 -118.2(4)
C3 C2 Fe1 C1 118.2(4)
C2 C1 Fe1 C6 -32.0(4)
C5 C1 Fe1 C6 -150.9(4)
C2 C1 Fe1 C7 141.2(3)
C5 C1 Fe1 C7 22.3(5)
C2 C1 Fe1 N1 -125.0(3)
C5 C1 Fe1 N1 116.1(4)
C2 C1 Fe1 C4 80.5(3)
C5 C1 Fe1 C4 -38.4(3)
C2 C1 Fe1 C5 118.9(4)
C2 C1 Fe1 C3 37.6(3)
C5 C1 Fe1 C3 -81.3(4)
C5 C1 Fe1 C2 -118.9(4)
C16 C12 C13 C14 -0.9(5)
Fe2 C12 C13 C14 -60.2(3)
C16 C12 C13 Fe2 59.4(3)
C12 C13 C14 C15 0.5(4)
Fe2 C13 C14 C15 -60.8(3)
C12 C13 C14 Fe2 61.3(3)
C13 C14 C15 C16 0.1(5)
Fe2 C14 C15 C16 -61.3(3)
C13 C14 C15 Fe2 61.4(3)
C13 C12 C16 C15 0.9(5)
Fe2 C12 C16 C15 60.2(3)
C13 C12 C16 Fe2 -59.3(3)
C14 C15 C16 C12 -0.6(5)
Fe2 C15 C16 C12 -61.5(3)
C14 C15 C16 Fe2 60.8(3)
N3 C19 C20 N4 0.5(5)
N4 C21 N3 C19 0.8(4)
N4 C21 N3 Fe2 175.9(2)
C20 C19 N3 C21 -0.8(4)
C20 C19 N3 Fe2 -176.0(3)
N3 C21 N4 C20 -0.5(4)
N3 C21 N4 C22 178.6(3)
C19 C20 N4 C21 0.0(5)
C19 C20 N4 C22 -179.1(4)
C21 N3 Fe2 C17 128.6(3)
C19 N3 Fe2 C17 -57.2(3)
C21 N3 Fe2 C18 35.9(3)
C19 N3 Fe2 C18 -149.8(3)
C21 N3 Fe2 C15 -60.5(4)
C19 N3 Fe2 C15 113.7(4)
C21 N3 Fe2 C14 -134.2(3)
C19 N3 Fe2 C14 40.0(4)
C21 N3 Fe2 C13 -132.9(3)
C19 N3 Fe2 C13 41.3(3)
C21 N3 Fe2 C16 -64.1(3)
C19 N3 Fe2 C16 110.2(3)
C21 N3 Fe2 C12 -98.8(3)
C19 N3 Fe2 C12 75.4(3)
C14 C15 Fe2 C17 45.9(3)
C16 C15 Fe2 C17 164.0(3)
C14 C15 Fe2 C18 137.8(3)
C16 C15 Fe2 C18 -104.1(3)
C14 C15 Fe2 N3 -123.5(3)
C16 C15 Fe2 N3 -5.4(4)
C16 C15 Fe2 C14 118.1(4)
C14 C15 Fe2 C13 -37.7(3)
C16 C15 Fe2 C13 80.4(3)
C14 C15 Fe2 C16 -118.1(4)
C14 C15 Fe2 C12 -80.7(3)
C16 C15 Fe2 C12 37.4(3)
C13 C14 Fe2 C17 99.7(3)
C15 C14 Fe2 C17 -142.3(3)
C13 C14 Fe2 C18 -167.0(3)
C15 C14 Fe2 C18 -48.9(3)
C13 C14 Fe2 N3 1.9(4)
C15 C14 Fe2 N3 120.0(3)
C13 C14 Fe2 C15 -118.1(4)
C15 C14 Fe2 C13 118.1(4)
C13 C14 Fe2 C16 -80.2(3)
C15 C14 Fe2 C16 37.9(3)
C13 C14 Fe2 C12 -37.6(3)
C15 C14 Fe2 C12 80.5(3)
C14 C13 Fe2 C17 -83.4(3)
C12 C13 Fe2 C17 158.5(3)
C14 C13 Fe2 C18 27.6(5)
C12 C13 Fe2 C18 -90.5(5)
C14 C13 Fe2 N3 -178.9(2)
C12 C13 Fe2 N3 63.0(3)
C14 C13 Fe2 C15 37.9(2)
C12 C13 Fe2 C15 -80.2(3)
C12 C13 Fe2 C14 -118.1(4)
C14 C13 Fe2 C16 81.5(3)
C12 C13 Fe2 C16 -36.6(3)
C14 C13 Fe2 C12 118.1(4)
C12 C16 Fe2 C17 79.6(6)
C15 C16 Fe2 C17 -38.3(7)
C12 C16 Fe2 C18 -163.8(3)
C15 C16 Fe2 C18 78.3(3)
C12 C16 Fe2 N3 -65.3(3)
C15 C16 Fe2 N3 176.8(3)
C12 C16 Fe2 C15 117.9(4)
C12 C16 Fe2 C14 80.0(3)
C15 C16 Fe2 C14 -37.9(3)
C12 C16 Fe2 C13 36.8(3)
C15 C16 Fe2 C13 -81.1(3)
C15 C16 Fe2 C12 -117.9(4)
C16 C12 Fe2 C17 -149.4(3)
C13 C12 Fe2 C17 -29.6(4)
C16 C12 Fe2 C18 22.9(4)
C13 C12 Fe2 C18 142.7(3)
C16 C12 Fe2 N3 118.7(3)
C13 C12 Fe2 N3 -121.5(3)
C16 C12 Fe2 C15 -38.2(3)
C13 C12 Fe2 C15 81.5(3)
C16 C12 Fe2 C14 -81.9(3)
C13 C12 Fe2 C14 37.9(3)
C16 C12 Fe2 C13 -119.7(4)
C13 C12 Fe2 C16 119.7(4)
C27 C23 C24 C25 -1.1(4)
Fe3 C23 C24 C25 -60.4(3)
C27 C23 C24 Fe3 59.3(3)
C23 C24 C25 C26 0.4(4)
Fe3 C24 C25 C26 -61.1(3)
C23 C24 C25 Fe3 61.5(3)
C24 C25 C26 C27 0.4(4)
Fe3 C25 C26 C27 -60.8(3)
C24 C25 C26 Fe3 61.2(3)
C25 C26 C27 C23 -1.1(4)
Fe3 C26 C27 C23 -61.3(3)
C25 C26 C27 Fe3 60.2(3)
C24 C23 C27 C26 1.3(4)
Fe3 C23 C27 C26 60.6(3)
C24 C23 C27 Fe3 -59.3(3)
N5 C30 C31 N6 0.7(4)
N6 C32 N5 C30 0.3(4)
N6 C32 N5 Fe3 -173.2(2)
C31 C30 N5 C32 -0.6(4)
C31 C30 N5 Fe3 172.8(2)
N5 C32 N6 C31 0.2(4)
N5 C32 N6 C33 175.5(3)
C30 C31 N6 C32 -0.5(4)
C30 C31 N6 C33 -175.7(4)
C32 N5 Fe3 C28 118.0(3)
C30 N5 Fe3 C28 -54.2(3)
C32 N5 Fe3 C29 22.2(3)
C30 N5 Fe3 C29 -149.9(3)
C32 N5 Fe3 C25 -148.1(3)
C30 N5 Fe3 C25 39.8(4)
C32 N5 Fe3 C26 -70.7(4)
C30 N5 Fe3 C26 117.2(3)
C32 N5 Fe3 C24 -144.3(3)
C30 N5 Fe3 C24 43.5(3)
C32 N5 Fe3 C27 -74.5(3)
C30 N5 Fe3 C27 113.3(3)
C32 N5 Fe3 C23 -109.6(3)
C30 N5 Fe3 C23 78.3(3)
C26 C25 Fe3 C28 -142.7(3)
C24 C25 Fe3 C28 99.5(3)
C26 C25 Fe3 C29 -45.5(3)
C24 C25 Fe3 C29 -163.3(3)
C26 C25 Fe3 N5 123.4(3)
C24 C25 Fe3 N5 5.5(4)
C24 C25 Fe3 C26 -117.8(4)
C26 C25 Fe3 C24 117.8(4)
C26 C25 Fe3 C27 37.3(3)
C24 C25 Fe3 C27 -80.5(3)
C26 C25 Fe3 C23 80.3(3)
C24 C25 Fe3 C23 -37.5(2)
C27 C26 Fe3 C28 164.0(2)
C25 C26 Fe3 C28 45.2(3)
C27 C26 Fe3 C29 -99.8(3)
C25 C26 Fe3 C29 141.5(3)
C27 C26 Fe3 N5 -5.8(4)
C25 C26 Fe3 N5 -124.6(3)
C27 C26 Fe3 C25 118.8(4)
C27 C26 Fe3 C24 80.6(3)
C25 C26 Fe3 C24 -38.2(3)
C25 C26 Fe3 C27 -118.8(4)
C27 C26 Fe3 C23 37.8(2)
C25 C26 Fe3 C23 -81.0(3)
C23 C24 Fe3 C28 158.8(3)
C25 C24 Fe3 C28 -83.5(3)
C23 C24 Fe3 C29 -80.6(5)
C25 C24 Fe3 C29 37.1(6)
C23 C24 Fe3 N5 65.4(3)
C25 C24 Fe3 N5 -176.9(2)
C23 C24 Fe3 C25 -117.8(4)
C23 C24 Fe3 C26 -79.8(3)
C25 C24 Fe3 C26 37.9(3)
C23 C24 Fe3 C27 -36.7(2)
C25 C24 Fe3 C27 81.0(3)
C25 C24 Fe3 C23 117.8(4)
C26 C27 Fe3 C28 -37.7(6)
C23 C27 Fe3 C28 80.1(5)
C26 C27 Fe3 C29 81.9(3)
C23 C27 Fe3 C29 -160.3(3)
C26 C27 Fe3 N5 176.7(2)
C23 C27 Fe3 N5 -65.6(3)
C26 C27 Fe3 C25 -37.5(2)
C23 C27 Fe3 C25 80.2(3)
C23 C27 Fe3 C26 117.8(4)
C26 C27 Fe3 C24 -81.3(3)
C23 C27 Fe3 C24 36.5(3)
C26 C27 Fe3 C23 -117.8(4)
C24 C23 Fe3 C28 -29.1(3)
C27 C23 Fe3 C28 -149.1(3)
C24 C23 Fe3 C29 146.7(3)
C27 C23 Fe3 C29 26.7(3)
C24 C23 Fe3 N5 -120.1(3)
C27 C23 Fe3 N5 119.9(3)
C24 C23 Fe3 C25 38.4(3)
C27 C23 Fe3 C25 -81.5(3)
C24 C23 Fe3 C26 82.0(3)
C27 C23 Fe3 C26 -38.0(2)
C27 C23 Fe3 C24 -120.0(4)
C24 C23 Fe3 C27 120.0(4)
